data_4335454
loop_
_publ_author_name
'Antony Lapprand'
'Mathieu Dutartre'
'Na\"ima Khiri'
'Etienne Levert'
'Daniel Fortin'
'Yoann Rousselin'
'Armand Soldera'
'Sylvain Jug\'e'
'Pierre D. Harvey'

_publ_contact_author_address
;
ICMUB - UMR 5260
CNRS - Univ. de Bourgogne
9 avenue Alain Savary
21078 Dijon Cedex
;
_publ_contact_author_email Yoann.Rousselin@u-bourgogne.fr
_publ_contact_author_fax +33380393835
_publ_contact_author_name 'Yoann Rousselin'
_publ_contact_author_phone +33380393835
_publ_section_title
;
 Luminescent P-Chirogenic Copper Clusters
;
_journal_name_full 'Inorganic Chemistry'
_journal_page_first 7958
_journal_page_last 7967
_journal_paper_doi 10.1021/ic400498j
_journal_volume 52
_journal_year 2013
_chemical_absolute_configuration ad
_chemical_formula_moiety 'C40 H60 Cu4 I4 P4'
_chemical_formula_sum 'C40 H60 Cu4 I4 P4'
_chemical_formula_weight 1426.52
_space_group_IT_number 4
_symmetry_cell_setting monoclinic
_symmetry_space_group_name_Hall 'P 2yb'
_symmetry_space_group_name_H-M 'P 1 21 1'
_atom_sites_solution_hydrogens geom
_atom_sites_solution_primary direct
_atom_sites_solution_secondary difmap
_audit_creation_method SHELXL-97
_audit_update_record
;
2012-09-11 # Formatted by publCIF
;
_cell_angle_alpha 90.00
_cell_angle_beta 95.1030(10)
_cell_angle_gamma 90.00
_cell_formula_units_Z 2
_cell_length_a 14.4077(3)
_cell_length_b 11.9085(3)
_cell_length_c 14.8739(3)
_cell_measurement_reflns_used 6018
_cell_measurement_temperature 115(2)
_cell_measurement_theta_max 27.485
_cell_measurement_theta_min 0.998
_cell_volume 2541.86(10)
_computing_cell_refinement 'HKL Scalepack (Otwinowski & Minor 1997)'
_computing_data_collection 'Collect (Bruker AXS BV, 1997-2004)'
_computing_data_reduction 'HKL Denzo and Scalepack (Otwinowski & Minor 1997)'
_computing_molecular_graphics 'ORTEP3 (Farrugia,1997)'
_computing_publication_material 'WinGX publication routines (Farrugia, 1999)'
_computing_structure_refinement 'SHELXL-97 (Sheldrick, 1997)'
_computing_structure_solution 'SIR92 (Altomare et al., 1993)'
_diffrn_ambient_temperature 115(2)
_diffrn_measured_fraction_theta_full 0.993
_diffrn_measured_fraction_theta_max 0.993
_diffrn_measurement_device_type 'Nonius Kappa Apex II'
_diffrn_measurement_method CCD
_diffrn_radiation_monochromator graphite
_diffrn_radiation_source 'fine-focus sealed tube'
_diffrn_radiation_type MoK\a
_diffrn_radiation_wavelength 0.71073
_diffrn_reflns_av_R_equivalents 0.0000
_diffrn_reflns_av_sigmaI/netI 0.0303
_diffrn_reflns_limit_h_max 18
_diffrn_reflns_limit_h_min -18
_diffrn_reflns_limit_k_max 15
_diffrn_reflns_limit_k_min -15
_diffrn_reflns_limit_l_max 19
_diffrn_reflns_limit_l_min -19
_diffrn_reflns_number 11568
_diffrn_reflns_theta_full 27.52
_diffrn_reflns_theta_max 27.52
_diffrn_reflns_theta_min 3.42
_exptl_absorpt_coefficient_mu 4.231
_exptl_absorpt_correction_type none
_exptl_crystal_colour colourless
_exptl_crystal_density_diffrn 1.864
_exptl_crystal_description Prism
_exptl_crystal_F_000 1376
_exptl_crystal_size_max 0.25
_exptl_crystal_size_mid 0.10
_exptl_crystal_size_min 0.10
_refine_diff_density_max 1.208
_refine_diff_density_min -0.698
_refine_diff_density_rms 0.136
_refine_ls_abs_structure_details 'Flack H D (1983), Acta Cryst. A39, 876-881'
_refine_ls_abs_structure_Flack 0.05(2)
_refine_ls_extinction_method none
_refine_ls_goodness_of_fit_ref 1.138
_refine_ls_hydrogen_treatment noref
_refine_ls_matrix_type full
_refine_ls_number_constraints 0
_refine_ls_number_parameters 482
_refine_ls_number_reflns 11568
_refine_ls_number_restraints 1
_refine_ls_restrained_S_all 1.138
_refine_ls_R_factor_all 0.0468
_refine_ls_R_factor_gt 0.0410
_refine_ls_shift/su_max 0.001
_refine_ls_shift/su_mean 0.000
_refine_ls_structure_factor_coef Fsqd
_refine_ls_weighting_details 'calc w=1/[\s^2^(Fo^2^)+(0.0000P)^2^+18.3511P] where P=(Fo^2^+2Fc^2^)/3'
_refine_ls_weighting_scheme calc
_refine_ls_wR_factor_gt 0.0810
_refine_ls_wR_factor_ref 0.0856
_reflns_number_gt 10928
_reflns_number_total 11568
_reflns_threshold_expression >2sigma(I)
_cod_data_source_file ic400498j_si_002.cif
_cod_data_source_block 11mad193
_cod_original_sg_symbol_H-M 'P 21'
_cod_database_code 4335454

loop_
_symmetry_equiv_pos_as_xyz
'x, y, z'
'-x, y+1/2, -z'

loop_
_atom_site_label
_atom_site_type_symbol
_atom_site_fract_x
_atom_site_fract_y
_atom_site_fract_z
_atom_site_U_iso_or_equiv
_atom_site_adp_type
_atom_site_occupancy
_atom_site_symmetry_multiplicity
_atom_site_calc_flag
_atom_site_refinement_flags
C1 C 0.4070(5) 0.7554(7) 1.0204(5) 0.0326(16) Uani 1 1 d .
H1 H 0.4246 0.7620 1.0868 0.039 Uiso 1 1 calc R
C2 C 0.3739(6) 0.8690(7) 0.9855(7) 0.044(2) Uani 1 1 d .
H2A H 0.4245 0.9237 0.9959 0.065 Uiso 1 1 calc R
H2B H 0.3205 0.8931 1.0173 0.065 Uiso 1 1 calc R
H2C H 0.3551 0.8638 0.9207 0.065 Uiso 1 1 calc R
C3 C 0.4929(6) 0.7193(8) 0.9752(6) 0.044(2) Uani 1 1 d .
H3A H 0.4757 0.7051 0.9110 0.066 Uiso 1 1 calc R
H3B H 0.5185 0.6505 1.0039 0.066 Uiso 1 1 calc R
H3C H 0.5399 0.7789 0.9817 0.066 Uiso 1 1 calc R
C4 C 0.3612(6) 0.5299(7) 1.0692(5) 0.0368(18) Uani 1 1 d .
H4A H 0.3789 0.5541 1.1313 0.055 Uiso 1 1 calc R
H4B H 0.4161 0.5005 1.0426 0.055 Uiso 1 1 calc R
H4C H 0.3137 0.4710 1.0693 0.055 Uiso 1 1 calc R
C5 C 0.2251(5) 0.7010(6) 1.0731(5) 0.0296(16) Uani 1 1 d .
C6 C 0.2478(6) 0.7284(7) 1.1644(5) 0.0371(19) Uani 1 1 d .
H6 H 0.3106 0.7227 1.1896 0.045 Uiso 1 1 calc R
C7 C 0.1800(7) 0.7632(8) 1.2173(6) 0.044(2) Uani 1 1 d .
H7 H 0.1961 0.7817 1.2788 0.053 Uiso 1 1 calc R
C8 C 0.0882(6) 0.7716(7) 1.1816(6) 0.040(2) Uani 1 1 d .
H8 H 0.0414 0.7957 1.2184 0.048 Uiso 1 1 calc R
C9 C 0.0653(6) 0.7448(6) 1.0928(6) 0.0351(17) Uani 1 1 d .
H9 H 0.0023 0.7499 1.0683 0.042 Uiso 1 1 calc R
C10 C 0.1342(5) 0.7099(5) 1.0378(5) 0.0270(15) Uani 1 1 d .
H10 H 0.1178 0.6924 0.9761 0.032 Uiso 1 1 calc R
C11 C -0.0411(5) 0.7816(6) 0.7070(5) 0.0287(15) Uani 1 1 d .
C12 C -0.0703(5) 0.8832(6) 0.6653(5) 0.0291(15) Uani 1 1 d .
H12 H -0.0693 0.8917 0.6019 0.035 Uiso 1 1 calc R
C13 C -0.1005(5) 0.9705(7) 0.7163(6) 0.0365(17) Uani 1 1 d .
H13 H -0.1190 1.0396 0.6882 0.044 Uiso 1 1 calc R
C14 C -0.1038(5) 0.9575(7) 0.8083(6) 0.0378(17) Uani 1 1 d .
H14 H -0.1247 1.0178 0.8431 0.045 Uiso 1 1 calc R
C15 C -0.0770(6) 0.8580(7) 0.8499(6) 0.0372(18) Uani 1 1 d .
H15 H -0.0806 0.8496 0.9131 0.045 Uiso 1 1 calc R
C16 C -0.0445(5) 0.7692(6) 0.7997(5) 0.0293(15) Uani 1 1 d .
H16 H -0.0249 0.7010 0.8286 0.035 Uiso 1 1 calc R
C17 C 0.0305(7) 0.7208(8) 0.5370(6) 0.044(2) Uani 1 1 d .
H17A H -0.0237 0.7569 0.5046 0.066 Uiso 1 1 calc R
H17B H 0.0533 0.6608 0.4996 0.066 Uiso 1 1 calc R
H17C H 0.0798 0.7766 0.5502 0.066 Uiso 1 1 calc R
C18 C -0.1145(6) 0.5912(7) 0.6044(6) 0.0391(19) Uani 1 1 d .
H18 H -0.1536 0.6459 0.5667 0.047 Uiso 1 1 calc R
C19 C -0.1675(7) 0.5578(8) 0.6844(6) 0.049(2) Uani 1 1 d .
H19A H -0.2261 0.5211 0.6625 0.074 Uiso 1 1 calc R
H19B H -0.1810 0.6250 0.7190 0.074 Uiso 1 1 calc R
H19C H -0.1295 0.5058 0.7233 0.074 Uiso 1 1 calc R
C20 C -0.0961(7) 0.4895(7) 0.5454(7) 0.051(2) Uani 1 1 d .
H20A H -0.0591 0.4339 0.5816 0.076 Uiso 1 1 calc R
H20B H -0.0618 0.5136 0.4947 0.076 Uiso 1 1 calc R
H20C H -0.1555 0.4559 0.5222 0.076 Uiso 1 1 calc R
C21 C 0.3926(8) 0.6869(8) 0.4752(6) 0.051(2) Uani 1 1 d .
H21 H 0.4512 0.7139 0.4510 0.061 Uiso 1 1 calc R
C22 C 0.3331(7) 0.7889(10) 0.4926(7) 0.059(3) Uani 1 1 d .
H22A H 0.3246 0.8346 0.4377 0.088 Uiso 1 1 calc R
H22B H 0.3643 0.8336 0.5417 0.088 Uiso 1 1 calc R
H22C H 0.2722 0.7640 0.5095 0.088 Uiso 1 1 calc R
C23 C 0.3442(11) 0.6058(11) 0.4062(7) 0.084(4) Uani 1 1 d .
H23A H 0.2859 0.5792 0.4282 0.125 Uiso 1 1 calc R
H23B H 0.3851 0.5415 0.3979 0.125 Uiso 1 1 calc R
H23C H 0.3306 0.6446 0.3485 0.125 Uiso 1 1 calc R
C24 C 0.4860(8) 0.4903(8) 0.5522(8) 0.062(3) Uani 1 1 d .
H24A H 0.5331 0.5110 0.5116 0.092 Uiso 1 1 calc R
H24B H 0.4414 0.4377 0.5215 0.092 Uiso 1 1 calc R
H24C H 0.5164 0.4546 0.6065 0.092 Uiso 1 1 calc R
C25 C 0.5181(5) 0.7035(7) 0.6331(6) 0.0326(17) Uani 1 1 d .
C26 C 0.5992(6) 0.7261(8) 0.5920(6) 0.042(2) Uani 1 1 d .
H26 H 0.6063 0.6954 0.5340 0.050 Uiso 1 1 calc R
C27 C 0.6697(6) 0.7918(10) 0.6331(7) 0.054(3) Uani 1 1 d .
H27 H 0.7245 0.8049 0.6036 0.065 Uiso 1 1 calc R
C28 C 0.6610(7) 0.8386(9) 0.7170(7) 0.053(2) Uani 1 1 d .
H28 H 0.7090 0.8846 0.7452 0.063 Uiso 1 1 calc R
C29 C 0.5824(7) 0.8175(9) 0.7585(7) 0.055(3) Uani 1 1 d .
H29 H 0.5761 0.8474 0.8168 0.066 Uiso 1 1 calc R
C30 C 0.5110(6) 0.7523(8) 0.7161(6) 0.046(2) Uani 1 1 d .
H30 H 0.4557 0.7413 0.7453 0.055 Uiso 1 1 calc R
C31 C 0.3141(6) 0.0919(7) 0.7342(5) 0.0352(18) Uani 1 1 d .
H31 H 0.2915 0.0126 0.7358 0.042 Uiso 1 1 calc R
C32 C 0.3350(8) 0.1189(10) 0.6368(7) 0.061(3) Uani 1 1 d .
H32A H 0.3600 0.1953 0.6342 0.091 Uiso 1 1 calc R
H32B H 0.2774 0.1134 0.5966 0.091 Uiso 1 1 calc R
H32C H 0.3808 0.0653 0.6174 0.091 Uiso 1 1 calc R
C33 C 0.3998(6) 0.1013(8) 0.7976(6) 0.043(2) Uani 1 1 d .
H33A H 0.4475 0.0500 0.7785 0.064 Uiso 1 1 calc R
H33B H 0.3851 0.0815 0.8587 0.064 Uiso 1 1 calc R
H33C H 0.4232 0.1786 0.7972 0.064 Uiso 1 1 calc R
C34 C 0.1182(7) 0.1361(8) 0.6927(6) 0.044(2) Uani 1 1 d .
H34A H 0.1215 0.0544 0.6860 0.065 Uiso 1 1 calc R
H34B H 0.1190 0.1716 0.6333 0.065 Uiso 1 1 calc R
H34C H 0.0606 0.1563 0.7191 0.065 Uiso 1 1 calc R
C35 C 0.1958(5) 0.1341(6) 0.8778(5) 0.0276(15) Uani 1 1 d .
C36 C 0.1383(6) 0.0423(7) 0.8899(5) 0.0351(18) Uani 1 1 d .
H36 H 0.1108 0.0032 0.8386 0.042 Uiso 1 1 calc R
C37 C 0.1209(6) 0.0075(7) 0.9748(6) 0.044(2) Uani 1 1 d .
H37 H 0.0800 -0.0537 0.9822 0.052 Uiso 1 1 calc R
C38 C 0.1636(8) 0.0624(9) 1.0498(6) 0.054(3) Uani 1 1 d .
H38 H 0.1519 0.0383 1.1086 0.064 Uiso 1 1 calc R
C39 C 0.2229(8) 0.1514(8) 1.0399(6) 0.048(2) Uani 1 1 d .
H39 H 0.2533 0.1874 1.0914 0.057 Uiso 1 1 calc R
C40 C 0.2376(6) 0.1880(7) 0.9535(5) 0.0375(18) Uani 1 1 d .
H40 H 0.2770 0.2507 0.9463 0.045 Uiso 1 1 calc R
P1 P 0.31410(14) 0.64971(16) 1.00262(13) 0.0275(4) Uani 1 1 d .
P2 P -0.00323(14) 0.66105(16) 0.64321(13) 0.0283(4) Uani 1 1 d .
P3 P 0.42450(16) 0.61612(18) 0.58425(14) 0.0344(5) Uani 1 1 d .
P4 P 0.21932(14) 0.18532(15) 0.76723(13) 0.0258(4) Uani 1 1 d .
Cu1 Cu 0.26779(7) 0.59767(8) 0.86030(6) 0.0312(2) Uani 1 1 d .
Cu2 Cu 0.11866(7) 0.56723(8) 0.71242(6) 0.0313(2) Uani 1 1 d .
Cu3 Cu 0.31145(7) 0.57800(8) 0.67575(6) 0.0323(2) Uani 1 1 d .
Cu4 Cu 0.23984(7) 0.37251(8) 0.76054(6) 0.0308(2) Uani 1 1 d .
I1 I 0.11607(3) 0.46521(4) 0.86737(3) 0.02530(9) Uani 1 1 d .
I2 I 0.23108(4) 0.75780(4) 0.74038(3) 0.03102(11) Uani 1 1 d .
I3 I 0.19004(3) 0.43535(4) 0.58783(3) 0.02776(10) Uani 1 1 d .
I4 I 0.40546(3) 0.45664(4) 0.81183(3) 0.02984(10) Uani 1 1 d .

loop_
_atom_site_aniso_label
_atom_site_aniso_U_11
_atom_site_aniso_U_22
_atom_site_aniso_U_33
_atom_site_aniso_U_23
_atom_site_aniso_U_13
_atom_site_aniso_U_12
C1 0.029(4) 0.030(4) 0.038(4) 0.005(3) -0.002(3) -0.008(3)
C2 0.036(4) 0.028(4) 0.064(6) 0.006(4) -0.011(4) -0.012(4)
C3 0.034(4) 0.048(5) 0.048(5) 0.001(4) 0.004(4) -0.013(4)
C4 0.044(5) 0.035(4) 0.031(4) 0.007(3) 0.001(4) 0.004(4)
C5 0.031(4) 0.028(4) 0.031(4) 0.004(3) 0.005(3) 0.006(3)
C6 0.040(5) 0.040(5) 0.031(4) -0.003(3) 0.002(3) 0.010(4)
C7 0.058(6) 0.045(5) 0.030(4) 0.002(4) 0.008(4) 0.016(4)
C8 0.055(5) 0.027(4) 0.041(4) 0.003(3) 0.020(4) 0.018(4)
C9 0.033(4) 0.022(4) 0.050(5) 0.006(3) 0.003(4) 0.002(3)
C10 0.032(4) 0.012(3) 0.037(4) 0.005(3) 0.005(3) 0.001(3)
C11 0.026(4) 0.024(4) 0.035(4) 0.000(3) -0.003(3) 0.000(3)
C12 0.032(4) 0.027(4) 0.027(4) 0.005(3) -0.005(3) -0.003(3)
C13 0.033(4) 0.024(4) 0.052(5) 0.004(4) -0.002(3) 0.003(3)
C14 0.027(3) 0.032(4) 0.055(5) -0.015(4) 0.007(3) -0.005(3)
C15 0.039(4) 0.036(4) 0.037(4) -0.015(3) 0.002(4) -0.005(4)
C16 0.035(4) 0.023(3) 0.030(4) 0.001(3) 0.000(3) -0.002(3)
C17 0.055(6) 0.047(5) 0.031(4) 0.000(4) 0.002(4) 0.011(4)
C18 0.052(5) 0.027(4) 0.037(4) -0.002(3) -0.005(4) 0.002(4)
C19 0.061(6) 0.045(5) 0.041(5) 0.005(4) 0.000(4) -0.007(5)
C20 0.061(6) 0.035(5) 0.054(6) -0.015(4) -0.007(5) -0.005(4)
C21 0.071(7) 0.051(6) 0.030(4) 0.009(4) 0.002(4) -0.017(5)
C22 0.050(6) 0.072(7) 0.056(6) 0.028(5) 0.008(5) 0.008(5)
C23 0.124(12) 0.083(9) 0.039(6) 0.008(6) -0.019(7) -0.029(9)
C24 0.078(7) 0.036(5) 0.076(7) -0.011(5) 0.039(6) 0.004(5)
C25 0.028(4) 0.032(4) 0.039(4) 0.001(3) 0.006(3) -0.005(3)
C26 0.031(4) 0.057(6) 0.038(4) 0.008(4) 0.008(4) 0.002(4)
C27 0.027(4) 0.078(8) 0.058(6) 0.021(5) 0.005(4) -0.003(4)
C28 0.046(5) 0.054(6) 0.057(6) 0.006(5) -0.002(5) -0.016(5)
C29 0.056(6) 0.061(6) 0.050(6) -0.010(5) 0.011(5) -0.036(5)
C30 0.047(5) 0.049(5) 0.043(5) -0.005(4) 0.011(4) -0.025(4)
C31 0.036(4) 0.033(4) 0.038(4) -0.007(3) 0.012(3) -0.007(3)
C32 0.067(7) 0.075(8) 0.044(5) 0.002(5) 0.024(5) 0.020(6)
C33 0.032(4) 0.052(5) 0.043(5) 0.008(4) 0.006(4) 0.008(4)
C34 0.051(5) 0.045(5) 0.032(4) 0.001(4) -0.009(4) -0.017(4)
C35 0.033(4) 0.027(4) 0.025(3) 0.004(3) 0.011(3) 0.006(3)
C36 0.043(5) 0.035(4) 0.029(4) 0.006(3) 0.010(4) 0.003(4)
C37 0.036(4) 0.039(5) 0.058(6) 0.017(4) 0.014(4) 0.001(4)
C38 0.077(7) 0.056(6) 0.030(4) 0.023(4) 0.018(5) 0.021(5)
C39 0.073(7) 0.042(5) 0.028(4) 0.002(4) 0.004(4) 0.011(5)
C40 0.045(5) 0.035(4) 0.032(4) 0.001(3) 0.006(4) 0.003(4)
P1 0.0280(9) 0.0245(9) 0.0296(9) 0.0005(7) 0.0007(8) -0.0003(7)
P2 0.0351(10) 0.0244(9) 0.0245(9) -0.0002(7) -0.0020(8) 0.0043(8)
P3 0.0461(12) 0.0305(10) 0.0278(10) -0.0032(8) 0.0109(9) -0.0024(9)
P4 0.0315(10) 0.0210(9) 0.0246(9) -0.0003(7) 0.0008(8) -0.0029(7)
Cu1 0.0343(5) 0.0304(5) 0.0286(5) 0.0005(4) 0.0009(4) -0.0052(4)
Cu2 0.0421(5) 0.0260(4) 0.0253(4) 0.0040(4) -0.0005(4) 0.0051(4)
Cu3 0.0391(5) 0.0278(5) 0.0308(5) -0.0021(4) 0.0076(4) -0.0073(4)
Cu4 0.0394(5) 0.0243(4) 0.0289(5) 0.0003(4) 0.0032(4) -0.0039(4)
I1 0.0285(2) 0.0233(2) 0.0243(2) 0.00231(17) 0.00363(17) -0.00360(18)
I2 0.0416(3) 0.0191(2) 0.0319(2) -0.00058(19) 0.0013(2) -0.0027(2)
I3 0.0390(2) 0.0226(2) 0.0212(2) -0.00279(17) -0.00006(18) -0.00259(18)
I4 0.0328(2) 0.0239(2) 0.0324(2) -0.00160(19) 0.00089(18) -0.0013(2)

loop_
_atom_type_symbol
_atom_type_description
_atom_type_scat_dispersion_real
_atom_type_scat_dispersion_imag
_atom_type_scat_source
C C 0.0033 0.0016 'International Tables Vol C Tables 4.2.6.8 and 6.1.1.4'
H H 0.0000 0.0000 'International Tables Vol C Tables 4.2.6.8 and 6.1.1.4'
P P 0.1023 0.0942 'International Tables Vol C Tables 4.2.6.8 and 6.1.1.4'
Cu Cu 0.3201 1.2651 'International Tables Vol C Tables 4.2.6.8 and 6.1.1.4'
I I -0.4742 1.8119 'International Tables Vol C Tables 4.2.6.8 and 6.1.1.4'

loop_
_geom_angle_atom_site_label_1
_geom_angle_atom_site_label_2
_geom_angle_atom_site_label_3
_geom_angle
C2 C1 C3 110.2(7)
C2 C1 P1 111.1(5)
C3 C1 P1 110.7(6)
C2 C1 H1 108.3
C3 C1 H1 108.3
P1 C1 H1 108.3
C1 C2 H2A 109.5
C1 C2 H2B 109.5
H2A C2 H2B 109.5
C1 C2 H2C 109.5
H2A C2 H2C 109.5
H2B C2 H2C 109.5
C1 C3 H3A 109.5
C1 C3 H3B 109.5
H3A C3 H3B 109.5
C1 C3 H3C 109.5
H3A C3 H3C 109.5
H3B C3 H3C 109.5
P1 C4 H4A 109.5
P1 C4 H4B 109.5
H4A C4 H4B 109.5
P1 C4 H4C 109.5
H4A C4 H4C 109.5
H4B C4 H4C 109.5
C10 C5 C6 119.0(7)
C10 C5 P1 120.0(6)
C6 C5 P1 121.0(6)
C7 C6 C5 120.4(8)
C7 C6 H6 119.8
C5 C6 H6 119.8
C6 C7 C8 120.5(8)
C6 C7 H7 119.7
C8 C7 H7 119.7
C9 C8 C7 119.5(8)
C9 C8 H8 120.3
C7 C8 H8 120.3
C8 C9 C10 120.6(8)
C8 C9 H9 119.7
C10 C9 H9 119.7
C5 C10 C9 120.0(7)
C5 C10 H10 120.0
C9 C10 H10 120.0
C16 C11 C12 119.5(7)
C16 C11 P2 118.0(6)
C12 C11 P2 122.5(6)
C13 C12 C11 120.1(7)
C13 C12 H12 120.0
C11 C12 H12 120.0
C12 C13 C14 120.0(7)
C12 C13 H13 120.0
C14 C13 H13 120.0
C15 C14 C13 120.6(8)
C15 C14 H14 119.7
C13 C14 H14 119.7
C14 C15 C16 120.2(8)
C14 C15 H15 119.9
C16 C15 H15 119.9
C11 C16 C15 119.5(7)
C11 C16 H16 120.3
C15 C16 H16 120.3
P2 C17 H17A 109.5
P2 C17 H17B 109.5
H17A C17 H17B 109.5
P2 C17 H17C 109.5
H17A C17 H17C 109.5
H17B C17 H17C 109.5
C19 C18 C20 111.4(7)
C19 C18 P2 110.7(6)
C20 C18 P2 110.1(6)
C19 C18 H18 108.2
C20 C18 H18 108.2
P2 C18 H18 108.2
C18 C19 H19A 109.5
C18 C19 H19B 109.5
H19A C19 H19B 109.5
C18 C19 H19C 109.5
H19A C19 H19C 109.5
H19B C19 H19C 109.5
C18 C20 H20A 109.5
C18 C20 H20B 109.5
H20A C20 H20B 109.5
C18 C20 H20C 109.5
H20A C20 H20C 109.5
H20B C20 H20C 109.5
C22 C21 C23 112.8(10)
C22 C21 P3 108.3(7)
C23 C21 P3 111.3(7)
C22 C21 H21 108.1
C23 C21 H21 108.1
P3 C21 H21 108.1
C21 C22 H22A 109.5
C21 C22 H22B 109.5
H22A C22 H22B 109.5
C21 C22 H22C 109.5
H22A C22 H22C 109.5
H22B C22 H22C 109.5
C21 C23 H23A 109.5
C21 C23 H23B 109.5
H23A C23 H23B 109.5
C21 C23 H23C 109.5
H23A C23 H23C 109.5
H23B C23 H23C 109.5
P3 C24 H24A 109.5
P3 C24 H24B 109.5
H24A C24 H24B 109.5
P3 C24 H24C 109.5
H24A C24 H24C 109.5
H24B C24 H24C 109.5
C30 C25 C26 116.4(8)
C30 C25 P3 119.5(6)
C26 C25 P3 124.1(7)
C27 C26 C25 121.8(9)
C27 C26 H26 119.1
C25 C26 H26 119.1
C26 C27 C28 120.4(9)
C26 C27 H27 119.8
C28 C27 H27 119.8
C29 C28 C27 118.8(9)
C29 C28 H28 120.6
C27 C28 H28 120.6
C28 C29 C30 120.5(9)
C28 C29 H29 119.7
C30 C29 H29 119.7
C25 C30 C29 122.0(8)
C25 C30 H30 119.0
C29 C30 H30 119.0
C33 C31 C32 111.1(7)
C33 C31 P4 112.0(6)
C32 C31 P4 109.4(6)
C33 C31 H31 108.1
C32 C31 H31 108.1
P4 C31 H31 108.1
C31 C32 H32A 109.5
C31 C32 H32B 109.5
H32A C32 H32B 109.5
C31 C32 H32C 109.5
H32A C32 H32C 109.5
H32B C32 H32C 109.5
C31 C33 H33A 109.5
C31 C33 H33B 109.5
H33A C33 H33B 109.5
C31 C33 H33C 109.5
H33A C33 H33C 109.5
H33B C33 H33C 109.5
P4 C34 H34A 109.5
P4 C34 H34B 109.5
H34A C34 H34B 109.5
P4 C34 H34C 109.5
H34A C34 H34C 109.5
H34B C34 H34C 109.5
C40 C35 C36 118.7(7)
C40 C35 P4 118.6(6)
C36 C35 P4 122.8(6)
C37 C36 C35 120.9(8)
C37 C36 H36 119.5
C35 C36 H36 119.5
C36 C37 C38 119.5(8)
C36 C37 H37 120.2
C38 C37 H37 120.2
C39 C38 C37 120.7(8)
C39 C38 H38 119.7
C37 C38 H38 119.7
C38 C39 C40 119.2(9)
C38 C39 H39 120.4
C40 C39 H39 120.4
C35 C40 C39 121.0(8)
C35 C40 H40 119.5
C39 C40 H40 119.5
C5 P1 C4 101.2(4)
C5 P1 C1 103.1(4)
C4 P1 C1 103.0(4)
C5 P1 Cu1 117.8(3)
C4 P1 Cu1 111.0(3)
C1 P1 Cu1 118.4(3)
C11 P2 C17 104.8(4)
C11 P2 C18 103.0(4)
C17 P2 C18 101.1(4)
C11 P2 Cu2 114.1(2)
C17 P2 Cu2 109.3(3)
C18 P2 Cu2 122.6(3)
C25 P3 C24 102.5(5)
C25 P3 C21 102.1(4)
C24 P3 C21 103.5(5)
C25 P3 Cu3 115.2(3)
C24 P3 Cu3 112.6(3)
C21 P3 Cu3 118.9(4)
C35 P4 C34 103.7(4)
C35 P4 C31 103.8(4)
C34 P4 C31 102.1(4)
C35 P4 Cu4 114.1(3)
C34 P4 Cu4 112.8(3)
C31 P4 Cu4 118.5(3)
P1 Cu1 I2 117.58(6)
P1 Cu1 I1 107.29(6)
I2 Cu1 I1 109.54(4)
P1 Cu1 I4 104.78(6)
I2 Cu1 I4 111.82(4)
I1 Cu1 I4 105.00(3)
P1 Cu1 Cu3 147.98(7)
I2 Cu1 Cu3 57.37(3)
I1 Cu1 Cu3 103.61(4)
I4 Cu1 Cu3 58.36(3)
P1 Cu1 Cu2 150.33(7)
I2 Cu1 Cu2 59.73(3)
I1 Cu1 Cu2 54.64(3)
I4 Cu1 Cu2 102.94(4)
Cu3 Cu1 Cu2 59.13(3)
P2 Cu2 I1 124.27(7)
P2 Cu2 I3 107.69(6)
I1 Cu2 I3 111.81(4)
P2 Cu2 I2 94.77(6)
I1 Cu2 I2 107.46(3)
I3 Cu2 I2 108.83(4)
P2 Cu2 Cu3 128.12(7)
I1 Cu2 Cu3 106.13(4)
I3 Cu2 Cu3 57.57(3)
I2 Cu2 Cu3 55.72(3)
P2 Cu2 Cu4 157.06(7)
I1 Cu2 Cu4 58.30(3)
I3 Cu2 Cu4 57.09(3)
I2 Cu2 Cu4 106.20(4)
Cu3 Cu2 Cu4 61.41(3)
P2 Cu2 Cu1 139.88(7)
I1 Cu2 Cu1 57.75(3)
I3 Cu2 Cu1 106.60(4)
I2 Cu2 Cu1 54.36(3)
Cu3 Cu2 Cu1 59.09(3)
Cu4 Cu2 Cu1 62.68(3)
P3 Cu3 I2 114.65(7)
P3 Cu3 I3 107.83(7)
I2 Cu3 I3 113.54(4)
P3 Cu3 I4 102.42(7)
I2 Cu3 I4 111.11(4)
I3 Cu3 I4 106.42(3)
P3 Cu3 Cu1 142.01(7)
I2 Cu3 Cu1 56.63(3)
I3 Cu3 Cu1 109.07(4)
I4 Cu3 Cu1 58.34(3)
P3 Cu3 Cu2 151.86(8)
I2 Cu3 Cu2 60.55(3)
I3 Cu3 Cu2 57.87(3)
I4 Cu3 Cu2 104.94(4)
Cu1 Cu3 Cu2 61.78(3)
P3 Cu3 Cu4 135.67(7)
I2 Cu3 Cu4 109.31(4)
I3 Cu3 Cu4 56.82(3)
I4 Cu3 Cu4 54.69(3)
Cu1 Cu3 Cu4 63.26(3)
Cu2 Cu3 Cu4 60.47(3)
P4 Cu4 I4 118.83(7)
P4 Cu4 I3 106.89(6)
I4 Cu4 I3 109.01(4)
P4 Cu4 I1 106.26(6)
I4 Cu4 I1 107.43(3)
I3 Cu4 I1 108.00(4)
P4 Cu4 Cu2 135.32(7)
I4 Cu4 Cu2 105.79(4)
I3 Cu4 Cu2 56.79(3)
I1 Cu4 Cu2 54.53(3)
P4 Cu4 Cu3 152.08(7)
I4 Cu4 Cu3 58.12(3)
I3 Cu4 Cu3 56.25(3)
I1 Cu4 Cu3 100.56(4)
Cu2 Cu4 Cu3 58.11(3)
Cu2 I1 Cu1 67.60(3)
Cu2 I1 Cu4 67.17(3)
Cu1 I1 Cu4 68.94(3)
Cu1 I2 Cu3 66.00(3)
Cu1 I2 Cu2 65.91(3)
Cu3 I2 Cu2 63.73(3)
Cu3 I3 Cu2 64.57(3)
Cu3 I3 Cu4 66.93(3)
Cu2 I3 Cu4 66.12(3)
Cu4 I4 Cu1 69.63(3)
Cu4 I4 Cu3 67.18(3)
Cu1 I4 Cu3 63.29(3)

loop_
_geom_bond_atom_site_label_1
_geom_bond_atom_site_label_2
_geom_bond_distance
C1 C2 1.511(11)
C1 C3 1.523(12)
C1 P1 1.839(8)
C1 H1 1.0000
C2 H2A 0.9800
C2 H2B 0.9800
C2 H2C 0.9800
C3 H3A 0.9800
C3 H3B 0.9800
C3 H3C 0.9800
C4 P1 1.832(8)
C4 H4A 0.9800
C4 H4B 0.9800
C4 H4C 0.9800
C5 C10 1.371(11)
C5 C6 1.406(11)
C5 P1 1.832(8)
C6 C7 1.373(12)
C6 H6 0.9500
C7 C8 1.384(13)
C7 H7 0.9500
C8 C9 1.370(12)
C8 H8 0.9500
C9 C10 1.404(11)
C9 H9 0.9500
C10 H10 0.9500
C11 C16 1.391(10)
C11 C12 1.407(10)
C11 P2 1.831(8)
C12 C13 1.380(11)
C12 H12 0.9500
C13 C14 1.381(11)
C13 H13 0.9500
C14 C15 1.376(12)
C14 H14 0.9500
C15 C16 1.399(11)
C15 H15 0.9500
C16 H16 0.9500
C17 P2 1.837(9)
C17 H17A 0.9800
C17 H17B 0.9800
C17 H17C 0.9800
C18 C19 1.524(12)
C18 C20 1.533(11)
C18 P2 1.852(9)
C18 H18 1.0000
C19 H19A 0.9800
C19 H19B 0.9800
C19 H19C 0.9800
C20 H20A 0.9800
C20 H20B 0.9800
C20 H20C 0.9800
C21 C22 1.522(15)
C21 C23 1.531(14)
C21 P3 1.849(9)
C21 H21 1.0000
C22 H22A 0.9800
C22 H22B 0.9800
C22 H22C 0.9800
C23 H23A 0.9800
C23 H23B 0.9800
C23 H23C 0.9800
C24 P3 1.825(9)
C24 H24A 0.9800
C24 H24B 0.9800
C24 H24C 0.9800
C25 C30 1.376(12)
C25 C26 1.393(11)
C25 P3 1.804(8)
C26 C27 1.381(13)
C26 H26 0.9500
C27 C28 1.382(15)
C27 H27 0.9500
C28 C29 1.361(13)
C28 H28 0.9500
C29 C30 1.394(12)
C29 H29 0.9500
C30 H30 0.9500
C31 C33 1.489(12)
C31 C32 1.541(12)
C31 P4 1.861(8)
C31 H31 1.0000
C32 H32A 0.9800
C32 H32B 0.9800
C32 H32C 0.9800
C33 H33A 0.9800
C33 H33B 0.9800
C33 H33C 0.9800
C34 P4 1.846(8)
C34 H34A 0.9800
C34 H34B 0.9800
C34 H34C 0.9800
C35 C40 1.386(11)
C35 C36 1.393(11)
C35 P4 1.815(7)
C36 C37 1.374(11)
C36 H36 0.9500
C37 C38 1.389(14)
C37 H37 0.9500
C38 C39 1.378(15)
C38 H38 0.9500
C39 C40 1.390(12)
C39 H39 0.9500
C40 H40 0.9500
P1 Cu1 2.249(2)
P2 Cu2 2.252(2)
P3 Cu3 2.260(2)
P4 Cu4 2.252(2)
Cu1 I2 2.6324(10)
Cu1 I1 2.7052(10)
Cu1 I4 2.7439(11)
Cu1 Cu3 2.8797(13)
Cu1 Cu2 2.9573(13)
Cu2 I1 2.6085(10)
Cu2 I3 2.7014(10)
Cu2 I2 2.7976(11)
Cu2 Cu3 2.8808(14)
Cu2 Cu4 2.9522(13)
Cu3 I2 2.6547(11)
Cu3 I3 2.6923(10)
Cu3 I4 2.7445(11)
Cu3 Cu4 2.9791(13)
Cu4 I4 2.6375(11)
Cu4 I3 2.7103(10)
Cu4 I1 2.7253(11)
